data_4066803
loop_
_publ_author_name
'Adams, Richard D.'
'Trufan, Eszter'

_publ_section_title
;
 Iridium&#x2212;Germanium and &#x2212;Tin Carbonyl Complexes
;
_journal_issue 19
_journal_name_full Organometallics
_journal_page_first 4346
_journal_paper_doi 10.1021/om1006424
_journal_volume 29
_journal_year 2010
_chemical_formula_sum 'C52 H44 Ge4 Ir2 O4'
_chemical_formula_weight 1407.63
_chemical_name_systematic
; 
 ? 
;
_space_group_IT_number 14
_symmetry_cell_setting monoclinic
_symmetry_space_group_name_Hall '-P 2yn'
_symmetry_space_group_name_H-M 'P 1 21/n 1'
_atom_sites_solution_hydrogens geom
_atom_sites_solution_primary direct
_atom_sites_solution_secondary difmap
_audit_creation_method SHELXL-97
_cell_angle_alpha 90.00
_cell_angle_beta 102.470(2)
_cell_angle_gamma 90.00
_cell_formula_units_Z 2
_cell_length_a 10.3589(7)
_cell_length_b 20.6075(14)
_cell_length_c 12.0951(8)
_cell_measurement_reflns_used 5080
_cell_measurement_temperature 294(2)
_cell_measurement_theta_max 28.21
_cell_measurement_theta_min 2.24
_cell_volume 2521.0(3)
_computing_cell_refinement 'SAINT+  V6.45 (Bruker, 2003)'
_computing_data_collection 'SMART V5.632 (Bruker, 2005)'
_computing_data_reduction 'SAINT+  V6.45'
_computing_molecular_graphics 'SHELXTL V6.1 (Sheldrick, 2000)'
_computing_publication_material 'SHELXTL V6.1'
_computing_structure_refinement 'SHELXL-97 (Sheldrick, 1997)'
_computing_structure_solution 'SHELXS-97 (Sheldrick, 1990)'
_diffrn_ambient_temperature 294(2)
_diffrn_measured_fraction_theta_full 1.000
_diffrn_measured_fraction_theta_max 1.000
_diffrn_measurement_device_type 'Bruker SMART APEX CCD diffractometer'
_diffrn_measurement_method 'omega scans'
_diffrn_radiation_monochromator graphite
_diffrn_radiation_source 'fine-focus sealed tube'
_diffrn_radiation_type MoK\a
_diffrn_radiation_wavelength 0.71073
_diffrn_reflns_av_R_equivalents 0.0441
_diffrn_reflns_av_sigmaI/netI 0.0265
_diffrn_reflns_limit_h_max 12
_diffrn_reflns_limit_h_min -12
_diffrn_reflns_limit_k_max 25
_diffrn_reflns_limit_k_min -25
_diffrn_reflns_limit_l_max 15
_diffrn_reflns_limit_l_min -15
_diffrn_reflns_number 34007
_diffrn_reflns_theta_full 26.37
_diffrn_reflns_theta_max 26.37
_diffrn_reflns_theta_min 1.98
_diffrn_standards_decay_% <1
_exptl_absorpt_coefficient_mu 7.654
_exptl_absorpt_correction_T_max 1.000
_exptl_absorpt_correction_T_min 0.636
_exptl_absorpt_correction_type multi-scan
_exptl_absorpt_process_details '(SADABS, Bruker, 1997)'
_exptl_crystal_colour paleyellow
_exptl_crystal_density_diffrn 1.854
_exptl_crystal_density_method 'not measured'
_exptl_crystal_description block
_exptl_crystal_F_000 1340
_exptl_crystal_size_max 0.18
_exptl_crystal_size_mid 0.16
_exptl_crystal_size_min 0.14
_refine_diff_density_max 1.950
_refine_diff_density_min -0.619
_refine_diff_density_rms 0.133
_refine_ls_extinction_method none
_refine_ls_goodness_of_fit_ref 1.191
_refine_ls_hydrogen_treatment mixed
_refine_ls_matrix_type full
_refine_ls_number_parameters 288
_refine_ls_number_reflns 5150
_refine_ls_number_restraints 0
_refine_ls_restrained_S_all 1.191
_refine_ls_R_factor_all 0.0546
_refine_ls_R_factor_gt 0.0448
_refine_ls_shift/su_max 0.002
_refine_ls_shift/su_mean 0.000
_refine_ls_structure_factor_coef Fsqd
_refine_ls_weighting_details 'calc w=1/[\s^2^(Fo^2^)+(0.0419P)^2^+5.1864P] where P=(Fo^2^+2Fc^2^)/3'
_refine_ls_weighting_scheme calc
_refine_ls_wR_factor_gt 0.0995
_refine_ls_wR_factor_ref 0.1036
_reflns_number_gt 4415
_reflns_number_total 5150
_reflns_threshold_expression >2sigma(I)
_cod_data_source_file om1006424_si_001.cif
_cod_data_source_block H2Ir2(CO)4(GePh2)2(GePh2H)2
_cod_depositor_comments
;
The following automatic conversions were performed:

'_symmetry_cell_setting' value 'Monoclinic' changed to 'monoclinic'
according to /home/saulius/struct/CIF-dictionaries/cif_core.dic
dictionary named 'cif_core.dic' version 2.4.1 from 2010-06-29.

Automatic conversion script
Id: cif_fix_values 1715 2011-07-08 13:25:40Z adriana 
;
_cod_original_sg_symbol_H-M P2(1)/n
_cod_database_code 4066803

loop_
_symmetry_equiv_pos_as_xyz
'x, y, z'
'-x+1/2, y+1/2, -z+1/2'
'-x, -y, -z'
'x-1/2, -y-1/2, z-1/2'

loop_
_atom_site_label
_atom_site_type_symbol
_atom_site_fract_x
_atom_site_fract_y
_atom_site_fract_z
_atom_site_U_iso_or_equiv
_atom_site_adp_type
_atom_site_occupancy
_atom_site_symmetry_multiplicity
_atom_site_calc_flag
_atom_site_refinement_flags
Ir1 Ir 1.00110(3) 0.945591(12) 0.07979(2) 0.04226(10) Uani 1 1 d .
Ge1 Ge 0.94074(8) 0.93240(4) 0.26891(6) 0.0514(2) Uani 1 1 d .
Ge2 Ge 0.95470(7) 1.05851(3) 0.12061(6) 0.04394(17) Uani 1 1 d .
O11 O 1.2939(7) 0.9610(4) 0.1915(6) 0.093(2) Uani 1 1 d .
O12 O 1.0050(8) 0.7998(3) 0.0443(7) 0.106(2) Uani 1 1 d .
C11 C 1.1865(7) 0.9554(4) 0.1498(7) 0.0564(18) Uani 1 1 d .
C12 C 1.0059(10) 0.8549(4) 0.0551(8) 0.075(2) Uani 1 1 d .
C13 C 1.0902(8) 0.8911(4) 0.3726(6) 0.0568(18) Uani 1 1 d .
C14 C 1.1633(11) 0.9258(5) 0.4606(8) 0.088(3) Uani 1 1 d .
H14 H 1.1407 0.9687 0.4709 0.106 Uiso 1 1 calc R
C15 C 1.2714(12) 0.8981(7) 0.5356(9) 0.112(4) Uani 1 1 d .
H15 H 1.3201 0.9224 0.5950 0.134 Uiso 1 1 calc R
C16 C 1.3046(11) 0.8350(6) 0.5207(9) 0.091(3) Uani 1 1 d .
H16 H 1.3749 0.8157 0.5708 0.109 Uiso 1 1 calc R
C17 C 1.2351(11) 0.8010(5) 0.4333(9) 0.094(3) Uani 1 1 d .
H17 H 1.2596 0.7586 0.4216 0.112 Uiso 1 1 calc R
C18 C 1.1278(11) 0.8282(4) 0.3606(8) 0.086(3) Uani 1 1 d .
H18 H 1.0796 0.8033 0.3018 0.104 Uiso 1 1 calc R
C19 C 0.7763(8) 0.8838(4) 0.2588(6) 0.0581(19) Uani 1 1 d .
C20 C 0.6862(10) 0.9043(6) 0.3183(9) 0.088(3) Uani 1 1 d .
H20 H 0.7048 0.9413 0.3629 0.105 Uiso 1 1 calc R
C21 C 0.5652(11) 0.8714(7) 0.3147(11) 0.109(4) Uani 1 1 d .
H21 H 0.5050 0.8864 0.3558 0.131 Uiso 1 1 calc R
C22 C 0.5397(11) 0.8178(7) 0.2499(11) 0.104(4) Uani 1 1 d .
H22 H 0.4617 0.7949 0.2475 0.125 Uiso 1 1 calc R
C23 C 0.6258(14) 0.7967(6) 0.1885(12) 0.130(5) Uani 1 1 d .
H23 H 0.6055 0.7607 0.1415 0.156 Uiso 1 1 calc R
C24 C 0.7441(11) 0.8288(5) 0.1960(10) 0.098(3) Uani 1 1 d .
H24 H 0.8046 0.8123 0.1565 0.118 Uiso 1 1 calc R
C25 C 1.0780(7) 1.1093(3) 0.2326(6) 0.0504(17) Uani 1 1 d .
C26 C 1.0415(9) 1.1295(4) 0.3305(7) 0.066(2) Uani 1 1 d .
H26 H 0.9566 1.1209 0.3403 0.079 Uiso 1 1 calc R
C27 C 1.1298(12) 1.1626(5) 0.4148(7) 0.089(3) Uani 1 1 d .
H27 H 1.1043 1.1754 0.4807 0.106 Uiso 1 1 calc R
C28 C 1.2530(12) 1.1760(6) 0.4003(9) 0.102(4) Uani 1 1 d .
H28 H 1.3118 1.1982 0.4566 0.122 Uiso 1 1 calc R
C29 C 1.2916(11) 1.1576(6) 0.3054(9) 0.111(4) Uani 1 1 d .
H29 H 1.3758 1.1678 0.2956 0.133 Uiso 1 1 calc R
C30 C 1.2043(9) 1.1231(5) 0.2221(8) 0.082(3) Uani 1 1 d .
H30 H 1.2323 1.1093 0.1580 0.099 Uiso 1 1 calc R
C31 C 0.7776(7) 1.0899(4) 0.1203(6) 0.0526(17) Uani 1 1 d .
C32 C 0.7563(10) 1.1560(4) 0.1261(8) 0.078(3) Uani 1 1 d .
H32 H 0.8277 1.1843 0.1353 0.094 Uiso 1 1 calc R
C33 C 0.6308(11) 1.1804(5) 0.1186(10) 0.097(3) Uani 1 1 d .
H33 H 0.6179 1.2250 0.1221 0.116 Uiso 1 1 calc R
C34 C 0.5261(11) 1.1395(6) 0.1062(11) 0.108(4) Uani 1 1 d .
H34 H 0.4414 1.1563 0.0988 0.130 Uiso 1 1 calc R
C35 C 0.5439(10) 1.0731(6) 0.1043(11) 0.098(3) Uani 1 1 d .
H35 H 0.4723 1.0452 0.0988 0.118 Uiso 1 1 calc R
C36 C 0.6699(9) 1.0487(4) 0.1109(8) 0.076(2) Uani 1 1 d .
H36 H 0.6824 1.0040 0.1089 0.091 Uiso 1 1 calc R
H1 H 0.834(6) 0.938(2) 0.035(5) 0.030(15) Uiso 1 1 d .
H2 H 0.918(7) 0.996(3) 0.330(5) 0.06(2) Uiso 1 1 d .

loop_
_atom_site_aniso_label
_atom_site_aniso_U_11
_atom_site_aniso_U_22
_atom_site_aniso_U_33
_atom_site_aniso_U_23
_atom_site_aniso_U_13
_atom_site_aniso_U_12
Ir1 0.04865(17) 0.03860(15) 0.04187(15) 0.00389(11) 0.01492(11) -0.00102(12)
Ge1 0.0638(5) 0.0470(4) 0.0486(4) 0.0042(3) 0.0237(4) -0.0004(3)
Ge2 0.0468(4) 0.0420(4) 0.0455(4) -0.0015(3) 0.0153(3) -0.0007(3)
O11 0.062(4) 0.112(5) 0.103(5) 0.020(4) 0.010(4) 0.001(4)
O12 0.142(7) 0.054(4) 0.138(6) -0.006(4) 0.065(5) 0.003(4)
C11 0.041(4) 0.065(5) 0.062(4) 0.007(4) 0.010(3) 0.005(4)
C12 0.098(7) 0.046(5) 0.086(6) -0.001(4) 0.034(5) -0.010(4)
C13 0.061(5) 0.068(5) 0.046(4) 0.011(3) 0.019(3) -0.005(4)
C14 0.100(8) 0.095(7) 0.068(6) -0.017(5) 0.013(5) 0.010(6)
C15 0.104(9) 0.148(12) 0.072(7) -0.025(7) -0.007(6) 0.003(8)
C16 0.085(7) 0.099(8) 0.081(7) 0.008(6) 0.002(5) 0.011(6)
C17 0.095(8) 0.068(6) 0.107(8) 0.018(6) -0.003(6) 0.008(5)
C18 0.104(8) 0.062(5) 0.083(6) 0.009(5) -0.003(5) -0.002(5)
C19 0.058(5) 0.061(5) 0.060(4) 0.014(4) 0.024(4) 0.001(4)
C20 0.078(7) 0.101(8) 0.094(7) 0.006(6) 0.041(6) 0.005(6)
C21 0.073(7) 0.150(12) 0.120(10) 0.025(9) 0.052(7) 0.011(8)
C22 0.066(7) 0.134(11) 0.119(9) 0.041(8) 0.033(6) -0.023(7)
C23 0.134(12) 0.105(9) 0.167(13) -0.018(9) 0.068(10) -0.055(9)
C24 0.099(8) 0.082(7) 0.131(9) -0.019(7) 0.062(7) -0.026(6)
C25 0.063(5) 0.048(4) 0.043(3) -0.004(3) 0.016(3) -0.013(3)
C26 0.082(6) 0.060(5) 0.062(5) -0.005(4) 0.029(4) -0.006(4)
C27 0.133(10) 0.078(6) 0.055(5) -0.019(5) 0.020(5) -0.020(6)
C28 0.108(9) 0.119(9) 0.074(6) -0.019(6) 0.008(6) -0.053(7)
C29 0.086(8) 0.156(11) 0.088(7) -0.019(7) 0.018(6) -0.063(8)
C30 0.078(6) 0.104(7) 0.068(5) -0.016(5) 0.022(5) -0.029(6)
C31 0.055(4) 0.056(4) 0.052(4) 0.004(3) 0.022(3) 0.007(3)
C32 0.076(6) 0.068(6) 0.101(7) 0.004(5) 0.042(5) 0.008(5)
C33 0.099(8) 0.074(7) 0.134(9) 0.018(6) 0.059(7) 0.035(6)
C34 0.078(8) 0.108(9) 0.151(11) 0.024(8) 0.052(7) 0.029(7)
C35 0.056(6) 0.094(8) 0.154(11) -0.002(7) 0.042(6) -0.002(5)
C36 0.062(5) 0.068(5) 0.106(7) -0.006(5) 0.037(5) -0.005(4)

loop_
_atom_type_symbol
_atom_type_description
_atom_type_scat_dispersion_real
_atom_type_scat_dispersion_imag
_atom_type_scat_source
C C 0.0033 0.0016 'International Tables Vol C Tables 4.2.6.8 and 6.1.1.4'
H H 0.0000 0.0000 'International Tables Vol C Tables 4.2.6.8 and 6.1.1.4'
O O 0.0106 0.0060 'International Tables Vol C Tables 4.2.6.8 and 6.1.1.4'
Ge Ge 0.1547 1.8001 'International Tables Vol C Tables 4.2.6.8 and 6.1.1.4'
Ir Ir -1.4442 7.9887 'International Tables Vol C Tables 4.2.6.8 and 6.1.1.4'

loop_
_geom_angle_atom_site_label_1
_geom_angle_atom_site_label_2
_geom_angle_atom_site_label_3
_geom_angle
_geom_angle_site_symmetry_1
_geom_angle_site_symmetry_3
C12 Ir1 C11 96.6(4) . .
C12 Ir1 Ge2 169.2(3) . .
C11 Ir1 Ge2 91.9(2) . .
C12 Ir1 Ge1 93.3(3) . .
C11 Ir1 Ge1 91.8(2) . .
Ge2 Ir1 Ge1 79.69(2) . .
C12 Ir1 Ge2 78.6(3) . 3_775
C11 Ir1 Ge2 93.1(2) . 3_775
Ge2 Ir1 Ge2 107.76(2) . 3_775
Ge1 Ir1 Ge2 170.93(3) . 3_775
C12 Ir1 Ir1 129.9(3) . 3_775
C11 Ir1 Ir1 94.2(2) . 3_775
Ge2 Ir1 Ir1 55.690(18) . 3_775
Ge1 Ir1 Ir1 135.09(2) . 3_775
Ge2 Ir1 Ir1 52.067(17) 3_775 3_775
C12 Ir1 H1 85.1(17) . .
C11 Ir1 H1 172.8(19) . .
Ge2 Ir1 H1 85.7(17) . .
Ge1 Ir1 H1 81.1(19) . .
Ge2 Ir1 H1 94.1(19) 3_775 .
Ir1 Ir1 H1 90.0(18) 3_775 .
C19 Ge1 C13 111.9(3) . .
C19 Ge1 Ir1 112.5(2) . .
C13 Ge1 Ir1 108.1(2) . .
C19 Ge1 H2 104(3) . .
C13 Ge1 H2 104(2) . .
Ir1 Ge1 H2 116(2) . .
C31 Ge2 C25 107.4(3) . .
C31 Ge2 Ir1 122.8(2) . .
C25 Ge2 Ir1 121.4(2) . .
C31 Ge2 Ir1 111.7(2) . 3_775
C25 Ge2 Ir1 116.7(2) . 3_775
Ir1 Ge2 Ir1 72.24(2) . 3_775
O11 C11 Ir1 179.4(8) . .
O12 C12 Ir1 176.4(8) . .
C14 C13 C18 117.1(8) . .
C14 C13 Ge1 119.9(7) . .
C18 C13 Ge1 123.0(6) . .
C13 C14 C15 121.5(10) . .
C13 C14 H14 119.3 . .
C15 C14 H14 119.3 . .
C16 C15 C14 119.3(10) . .
C16 C15 H15 120.3 . .
C14 C15 H15 120.3 . .
C17 C16 C15 119.6(10) . .
C17 C16 H16 120.2 . .
C15 C16 H16 120.2 . .
C16 C17 C18 120.8(10) . .
C16 C17 H17 119.6 . .
C18 C17 H17 119.6 . .
C13 C18 C17 121.7(9) . .
C13 C18 H18 119.2 . .
C17 C18 H18 119.2 . .
C20 C19 C24 116.0(9) . .
C20 C19 Ge1 119.6(7) . .
C24 C19 Ge1 124.4(7) . .
C19 C20 C21 122.4(11) . .
C19 C20 H20 118.8 . .
C21 C20 H20 118.8 . .
C22 C21 C20 118.1(11) . .
C22 C21 H21 120.9 . .
C20 C21 H21 120.9 . .
C21 C22 C23 120.9(11) . .
C21 C22 H22 119.5 . .
C23 C22 H22 119.5 . .
C22 C23 C24 119.6(12) . .
C22 C23 H23 120.2 . .
C24 C23 H23 120.2 . .
C19 C24 C23 122.8(11) . .
C19 C24 H24 118.6 . .
C23 C24 H24 118.6 . .
C30 C25 C26 117.3(7) . .
C30 C25 Ge2 122.8(6) . .
C26 C25 Ge2 119.8(6) . .
C25 C26 C27 121.2(9) . .
C25 C26 H26 119.4 . .
C27 C26 H26 119.4 . .
C28 C27 C26 119.6(9) . .
C28 C27 H27 120.2 . .
C26 C27 H27 120.2 . .
C29 C28 C27 120.9(9) . .
C29 C28 H28 119.5 . .
C27 C28 H28 119.5 . .
C28 C29 C30 119.6(10) . .
C28 C29 H29 120.2 . .
C30 C29 H29 120.2 . .
C25 C30 C29 121.5(9) . .
C25 C30 H30 119.3 . .
C29 C30 H30 119.3 . .
C32 C31 C36 118.2(8) . .
C32 C31 Ge2 119.2(6) . .
C36 C31 Ge2 122.6(6) . .
C33 C32 C31 121.0(9) . .
C33 C32 H32 119.5 . .
C31 C32 H32 119.5 . .
C34 C33 C32 120.0(10) . .
C34 C33 H33 120.0 . .
C32 C33 H33 120.0 . .
C33 C34 C35 120.8(10) . .
C33 C34 H34 119.6 . .
C35 C34 H34 119.6 . .
C34 C35 C36 119.1(10) . .
C34 C35 H35 120.4 . .
C36 C35 H35 120.4 . .
C35 C36 C31 120.9(9) . .
C35 C36 H36 119.6 . .
C31 C36 H36 119.6 . .

loop_
_geom_bond_atom_site_label_1
_geom_bond_atom_site_label_2
_geom_bond_distance
_geom_bond_site_symmetry_2
Ir1 C12 1.895(9) .
Ir1 C11 1.935(8) .
Ir1 Ge2 2.4478(7) .
Ir1 Ge1 2.5129(8) .
Ir1 Ge2 2.5634(7) 3_775
Ir1 Ir1 2.9556(5) 3_775
Ir1 H1 1.71(6) .
Ge1 C19 1.957(8) .
Ge1 C13 1.964(8) .
Ge1 H2 1.55(7) .
Ge2 C31 1.944(7) .
Ge2 C25 1.953(7) .
Ge2 Ir1 2.5634(7) 3_775
O11 C11 1.124(9) .
O12 C12 1.143(10) .
C13 C14 1.367(12) .
C13 C18 1.369(12) .
C14 C15 1.402(15) .
C14 H14 0.9300 .
C15 C16 1.367(15) .
C15 H15 0.9300 .
C16 C17 1.340(14) .
C16 H16 0.9300 .
C17 C18 1.380(13) .
C17 H17 0.9300 .
C18 H18 0.9300 .
C19 C20 1.364(12) .
C19 C24 1.365(12) .
C20 C21 1.418(15) .
C20 H20 0.9300 .
C21 C22 1.348(17) .
C21 H21 0.9300 .
C22 C23 1.350(17) .
C22 H22 0.9300 .
C23 C24 1.378(14) .
C23 H23 0.9300 .
C24 H24 0.9300 .
C25 C30 1.372(11) .
C25 C26 1.383(10) .
C26 C27 1.392(12) .
C26 H26 0.9300 .
C27 C28 1.353(14) .
C27 H27 0.9300 .
C28 C29 1.349(15) .
C28 H28 0.9300 .
C29 C30 1.394(12) .
C29 H29 0.9300 .
C30 H30 0.9300 .
C31 C32 1.384(11) .
C31 C36 1.387(11) .
C32 C33 1.379(13) .
C32 H32 0.9300 .
C33 C34 1.356(15) .
C33 H33 0.9300 .
C34 C35 1.381(15) .
C34 H34 0.9300 .
C35 C36 1.385(12) .
C35 H35 0.9300 .
C36 H36 0.9300 .
